data_2102689
loop_
_publ_author_name
'van Smaalen, Sander'
'Dinnebier, Robert '
'Sofin, Mikhail'
Jansen,Martin

_publ_section_title
;
 Structures of incommensurate and commensurate composite crystals
 Na~<i>x~</i>CuO~2~ (<i>x</i> = 1.58, 1.6, 1.62)
;
_journal_coeditor_code CK5018
_journal_issue 1
_journal_name_full 'Acta Crystallographica Section B'
_journal_page_first 17
_journal_page_last 25
_journal_paper_doi 10.1107/S0108768106039462
_journal_volume 63
_journal_year 2007
_chemical_formula_sum 'Cu Na1.61689 O2'
_chemical_formula_weight 661.6
_chemical_name_systematic ' ?'
_space_group_ssg_name C2/m(0\b0)s0
_symmetry_cell_setting monoclinic
_cell_angle_alpha 90
_cell_angle_beta 111.6696(9)
_cell_angle_gamma 90
_cell_formula_units_Z 2
_cell_length_a 8.23682(15)
_cell_length_b 2.79269(4)
_cell_length_c 5.71224(10)
_cell_modulation_dimension 1
_cell_subsystems_number 2
_cell_volume 122.112(4)
_computing_publication_material '(Jana2000; Petricek and Dusek, 2000)'
_computing_structure_refinement '(Jana2000; Petricek and Dusek, 2000)'
_diffrn_ambient_temperature 293
_diffrn_radiation_type X-ray
_diffrn_radiation_wavelength 1.54059
_exptl_absorpt_coefficient_mu 32.162
_exptl_absorpt_process_details '(Jana2000; Petricek, Dusek & Palatinus, 2000)'
_exptl_crystal_density_diffrn 8.9944
_exptl_crystal_F_000 126
_refine_ls_extinction_method none
_refine_ls_number_parameters 37
_refine_ls_R_factor_all 0.0556
_refine_ls_R_factor_gt 0.0546
_refine_ls_shift/su_max 0.0489
_refine_ls_shift/su_mean 0.0098
_refine_ls_weighting_scheme sigma
_refine_ls_wR_factor_gt 0.0589
_refine_ls_wR_factor_ref 0.0589
_cod_data_source_file ck5018.cif
_cod_data_source_block III
_cod_original_cell_volume 122.112(5)
_cod_original_formula_sum 'Cu1 Na1.61689 O2'
_cod_database_code 2102689

loop_
_space_group_symop_ssg_id
_space_group_symop_ssg_operation_algebraic
1 x1,x2,x3,x4
2 -x1,x2,-x3,1/2+x4
3 -x1,-x2,-x3,-x4
4 x1,-x2,x3,1/2-x4
5 1/2+x1,1/2+x2,x3,x4
6 1/2-x1,1/2+x2,-x3,1/2+x4
7 1/2-x1,1/2-x2,-x3,-x4
8 1/2+x1,1/2-x2,x3,1/2-x4

loop_
_atom_site_type_symbol
_atom_site_label
_atom_site_fract_x
_atom_site_fract_y
_atom_site_fract_z
_atom_site_U_iso_or_equiv
_atom_site_adp_type
_atom_site_calc_flag
_atom_site_occupancy
Cu Cu1 0 0.5 0 0.0024(4) Uiso d 1
O O1 0.0526(3) 0 0.2465(5) 0.0208(10) Uiso d 1
Na Na1 -0.1566(4) 0.25 0.3717(5) 0.0183(9) Uiso d 1

loop_
_atom_site_displace_Fourier_atom_site_label
_atom_site_displace_Fourier_axis
_atom_site_displace_Fourier_wave_vector_seq_id
_atom_site_displace_Fourier_param_cos
_atom_site_displace_Fourier_param_sin
Cu1 x 1 0 -0.0182(3)
Cu1 y 1 0 0
Cu1 z 1 0 -0.0309(4)
Cu1 x 2 0 0
Cu1 y 2 0 -0.0023(13)
Cu1 z 2 0 0
O1 x 1 0 0.0037(9)
O1 y 1 0.022(2) 0
O1 z 1 0 0.0180(11)
O1 x 2 -0.0037(14) 0
O1 y 2 0 0.010(4)
O1 z 2 0.007(2) 0
Na1 x 1 -0.0396(5) 0
Na1 y 1 0 0.1009(12)
Na1 z 1 -0.0332(9) 0
Na1 x 2 -0.0210(9) 0
Na1 y 2 0 0.003(2)
Na1 z 2 -0.0190(15) 0

loop_
_atom_site_Fourier_wave_vector_seq_id
_atom_site_Fourier_wave_vector_x
_atom_site_Fourier_wave_vector_z
1 0.00000 0.00000
2 0.00000 0.00000

loop_
_atom_type_symbol
_atom_type_scat_dispersion_real
_atom_type_scat_dispersion_imag
_atom_type_scat_source
Na 0.135 0.124 'International Tables Vol C Tables  4.2.6.8 and 6.1.1.1'
Cu -1.965 0.589 'International Tables Vol C Tables  4.2.6.8 and 6.1.1.1'
O 0.049 0.032 'International Tables Vol C Tables  4.2.6.8 and 6.1.1.1'

loop_
_cell_subsystem_description
_cell_subsystem_matrix_W_1_1
_cell_subsystem_matrix_W_1_4
_cell_subsystem_matrix_W_2_2
_cell_subsystem_matrix_W_3_3
_cell_subsystem_matrix_W_4_1
_cell_subsystem_matrix_W_4_4
'1-st subsystem' 1 0 1 1 0 1
'2-nd subsystem' 1 0 0 1 0 0

loop_
_cell_subsystem_matrix_W_1_2
_cell_subsystem_matrix_W_1_3
_cell_subsystem_matrix_W_2_1
_cell_subsystem_matrix_W_2_3
_cell_subsystem_matrix_W_2_4
_cell_subsystem_matrix_W_3_1
_cell_subsystem_matrix_W_3_2
_cell_subsystem_matrix_W_3_4
_cell_subsystem_matrix_W_4_2
_cell_subsystem_matrix_W_4_3
0 0 0 0 0 0 0 0 0 0
0 0 0 0 1 0 0 0 1 0

loop_
_cell_wave_vector_seq_id
_cell_wave_vector_x
_cell_wave_vector_y
_cell_wave_vector_z
1 0.00000 0.80844(3) 0.00000

loop_
_geom_bond_atom_site_label_1
_geom_bond_atom_site_label_2
_geom_bond_site_symmetry_2
_geom_bond_publ_flag
_geom_bond_distance_max
_geom_bond_distance_min
_geom_bond_distance_av
Cu1 Cu1 1_545 yes 2.812(4) 2.781(4) 2.797(3)
Cu1 Cu1 1_565 yes 2.812(4) 2.781(4) 2.796(3)
Cu1 O1 . yes 1.982(10) 1.857(12) 1.919(10)
Cu1 O1 1_565 yes 1.982(10) 1.857(12) 1.918(10)
Cu1 O1 3_555 yes 1.982(10) 1.857(12) 1.919(10)
Cu1 O1 3_565 yes 1.982(10) 1.857(12) 1.918(10)
Cu1 Na1 . yes 4.854(7) 2.876(8) 376.3(8)
Cu1 Na1 1_565 yes 4.020(9) 2.876(8) 331.7(8)
Cu1 Na1 5_565 yes 3.927(6) 2.548(10) 318.7(6)
Cu1 Na1 3_565 yes 3.805(7) 2.876(8) 312.9(8)
Cu1 Na1 7_465 yes 3.366(6) 2.548(10) 313.0(6)
O1 O1 1_545 yes 2.915(16) 2.733(16) 2.795(13)
O1 O1 1_565 yes 2.915(16) 2.733(16) 2.794(13)
O1 O1 3_555 yes 2.711(18) 2.54(3) 2.625(14)
O1 Na1 . yes 3.384(12) 2.175(13) 248.1(14)
O1 Na1 1_565 yes 4.592(10) 2.214(14) 345.2(13)
O1 Na1 5_555 yes 3.710(11) 2.147(9) 266.2(12)
O1 Na1 5_565 yes 4.741(9) 2.147(9) 346.0(12)
O1 Na1 3_556 yes 4.689(9) 2.231(13) 339.6(12)
O1 Na1 3_566 yes 3.264(11) 2.210(12) 243.6(12)
Na1 Na1 3_556 yes 3.228(10) 2.656(7) 3.038(9)
Na1 Na1 3_566 yes 3.228(10) 2.656(7) 3.036(9)
